data_8106706
loop_
_publ_author_name
'Zheng, Shan-Shan'
'Hao, Jing'
'Lan, Peng-Fei'
'Dong, Xiu-Yan'
'Dong, Wen-Kui'

_publ_section_title
;
 Crystal structure of
 bis{\m2-2,4-dichloro-6-(8-(4-(diethylamino)-2-oxidophenyl)-3,6-dioxa-2,7-diazaocta-1,7-dien-1-yl)phenolato-\k5
 O:O,N,N&#x2032;,O&#x2032;}dicobalt(II) acetone solvate, C43H48Br4Co2N6O9
;
_journal_issue 6
_journal_name_full 'Zeitschrift f\"ur Kristallographie - New Crystal Structures'
_journal_page_first 873
_journal_page_last 875
_journal_paper_doi 10.1515/ncrs-2017-0035
_journal_volume 232
_journal_year 2017
_chemical_formula_moiety 'C40 H42 Br4 Co2 N6 O8, C3 H6 O'
_chemical_formula_sum 'C43 H48 Br4 Co2 N6 O9'
_chemical_formula_weight 1230.37
_space_group_crystal_system triclinic
_space_group_IT_number 2
_space_group_name_Hall '-P 1'
_space_group_name_H-M_alt 'P -1'
_atom_sites_solution_hydrogens geom
_atom_sites_solution_primary iterative
_atom_sites_solution_secondary difmap
_cell_angle_alpha 84.854(6)
_cell_angle_beta 85.181(5)
_cell_angle_gamma 65.796(6)
_cell_formula_units_Z 2
_cell_length_a 11.9298(7)
_cell_length_b 12.8850(9)
_cell_length_c 17.5241(11)
_cell_measurement_reflns_used 2658
_cell_measurement_temperature 293.51(10)
_cell_measurement_theta_max 22.6670
_cell_measurement_theta_min 3.5910
_cell_volume 2443.7(3)
_computing_cell_refinement
;
CrysAlisPro, Agilent Technologies,
Version 1.171.36.32 (release 02-08-2013 CrysAlis171 .NET)
(compiled Aug  2 2013,16:46:58)
;
_computing_data_collection
;
CrysAlisPro, Agilent Technologies,
Version 1.171.36.32 (release 02-08-2013 CrysAlis171 .NET)
(compiled Aug  2 2013,16:46:58)
;
_computing_data_reduction
;
CrysAlisPro, Agilent Technologies,
Version 1.171.36.32 (release 02-08-2013 CrysAlis171 .NET)
(compiled Aug  2 2013,16:46:58)
;
_computing_molecular_graphics 'Olex2 (Dolomanov et al., 2009)'
_computing_publication_material 'Olex2 (Dolomanov et al., 2009)'
_computing_structure_refinement 'ShelXL (Sheldrick, 2008)'
_computing_structure_solution
;
Superflip (Palatinus & Chapuis, 2007;Palatinus & van der Lee, 2008;
Palatinus et al., 2012)
;
_diffrn_ambient_temperature 293.51(10)
_diffrn_detector_area_resol_mean 16.0733
_diffrn_measured_fraction_theta_full 0.990
_diffrn_measured_fraction_theta_max 0.989
_diffrn_measurement_details
;
#__ type_ start__ end____ width___ exp.time_
  1 omega  -17.00   23.80   1.2000    4.0000
omega____ theta____ kappa____ phi______ frames
    -      -16.3571  -99.0000   90.0000 34

#__ type_ start__ end____ width___ exp.time_
  2 omega    0.00   75.60   1.2000    4.0000
omega____ theta____ kappa____ phi______ frames
    -       19.7946   57.0000 -120.0000 63

#__ type_ start__ end____ width___ exp.time_
  3 omega  -35.00   35.80   1.2000    4.0000
omega____ theta____ kappa____ phi______ frames
    -       19.7946  -57.0000  -30.0000 59

#__ type_ start__ end____ width___ exp.time_
  4 omega  -20.00   52.00   1.2000    4.0000
omega____ theta____ kappa____ phi______ frames
    -       19.7946  -99.0000  -60.0000 60

#__ type_ start__ end____ width___ exp.time_
  5 omega   -2.00   85.60   1.2000    4.0000
omega____ theta____ kappa____ phi______ frames
    -       19.7946   38.0000  120.0000 73

#__ type_ start__ end____ width___ exp.time_
  6 omega   56.00   86.00   1.2000    4.0000
omega____ theta____ kappa____ phi______ frames
    -       19.7946   38.0000  150.0000 25
;
_diffrn_measurement_device_type 'SuperNova, Dual, Cu at zero, Eos'
_diffrn_measurement_method '\w scans'
_diffrn_orient_matrix_UB_11 -0.0147189000
_diffrn_orient_matrix_UB_12 -0.0131443000
_diffrn_orient_matrix_UB_13 -0.0352777000
_diffrn_orient_matrix_UB_21 0.0324047000
_diffrn_orient_matrix_UB_22 -0.0589812000
_diffrn_orient_matrix_UB_23 0.0097516000
_diffrn_orient_matrix_UB_31 -0.0547188000
_diffrn_orient_matrix_UB_32 -0.0021425000
_diffrn_orient_matrix_UB_33 0.0177887000
_diffrn_radiation_monochromator mirror
_diffrn_radiation_type MoK\a
_diffrn_radiation_wavelength 0.71073
_diffrn_reflns_av_R_equivalents 0.0434
_diffrn_reflns_av_unetI/netI 0.0936
_diffrn_reflns_limit_h_max 14
_diffrn_reflns_limit_h_min -14
_diffrn_reflns_limit_k_max 15
_diffrn_reflns_limit_k_min -14
_diffrn_reflns_limit_l_max 16
_diffrn_reflns_limit_l_min -21
_diffrn_reflns_number 17199
_diffrn_reflns_theta_full 25.50
_diffrn_reflns_theta_max 26.02
_diffrn_reflns_theta_min 3.43
_diffrn_source 'SuperNova (Mo) X-ray Source'
_exptl_absorpt_coefficient_mu 4.007
_exptl_absorpt_correction_T_max 1.00000
_exptl_absorpt_correction_T_min 0.76075
_exptl_absorpt_correction_type multi-scan
_exptl_absorpt_process_details
;
CrysAlisPro, Agilent Technologies,
Version 1.171.36.32 (release 02-08-2013 CrysAlis171 .NET)
(compiled Aug  2 2013,16:46:58)
Empirical absorption correction using spherical harmonics,
 implemented in SCALE3 ABSPACK scaling algorithm.
;
_exptl_crystal_colour 'clear light brown'
_exptl_crystal_density_diffrn 1.672
_exptl_crystal_density_method 'not measured'
_exptl_crystal_description block
_exptl_crystal_F_000 1228
_exptl_crystal_size_max 0.34
_exptl_crystal_size_mid 0.25
_exptl_crystal_size_min 0.23
_refine_diff_density_max 0.505
_refine_diff_density_min -0.639
_refine_diff_density_rms 0.088
_refine_ls_extinction_method none
_refine_ls_goodness_of_fit_ref 1.020
_refine_ls_hydrogen_treatment constr
_refine_ls_matrix_type full
_refine_ls_number_parameters 583
_refine_ls_number_reflns 9533
_refine_ls_number_restraints 0
_refine_ls_restrained_S_all 1.020
_refine_ls_R_factor_all 0.1147
_refine_ls_R_factor_gt 0.0556
_refine_ls_shift/su_max 0.001
_refine_ls_shift/su_mean 0.000
_refine_ls_structure_factor_coef Fsqd
_refine_ls_weighting_details 'calc w=1/[\s^2^(Fo^2^)+(0.0273P)^2^+0.0000P] where P=(Fo^2^+2Fc^2^)/3'
_refine_ls_weighting_scheme calc
_refine_ls_wR_factor_gt 0.0838
_refine_ls_wR_factor_ref 0.1053
_reflns_number_gt 5688
_reflns_number_total 9533
_reflns_threshold_expression >2sigma(I)
_cod_data_source_file suppl_ncrs-2017-0035_suppl.cif
_cod_data_source_block d481
_cod_database_code 8106706

loop_
_space_group_symop_id
_space_group_symop_operation_xyz
1 'x, y, z'
2 '-x, -y, -z'

loop_
_atom_site_label
_atom_site_type_symbol
_atom_site_fract_x
_atom_site_fract_y
_atom_site_fract_z
_atom_site_U_iso_or_equiv
_atom_site_adp_type
_atom_site_occupancy
_atom_site_calc_flag
_atom_site_disorder_assembly
_atom_site_disorder_group
_atom_site_refinement_flags_posn
Br1 Br 0.11660(5) 0.53464(7) 0.82380(4) 0.0741(2) Uani 1 d . . .
Br2 Br 0.14949(7) 0.33564(8) 0.54579(4) 0.1003(3) Uani 1 d . . .
Br3 Br 0.04000(6) 1.35544(6) 0.98651(4) 0.0871(3) Uani 1 d . . .
Br4 Br 0.06071(5) 1.13914(6) 0.71779(4) 0.0797(3) Uani 1 d . . .
Co1 Co 0.48537(5) 0.60019(6) 0.75071(3) 0.03218(18) Uani 1 d . . .
Co2 Co 0.45666(5) 0.84565(6) 0.77939(4) 0.03416(19) Uani 1 d . . .
O1 O 0.3538(2) 0.5482(3) 0.75941(17) 0.0377(9) Uani 1 d . . .
O2 O 0.6552(3) 0.5051(3) 0.60445(18) 0.0451(10) Uani 1 d . . .
O3 O 0.7421(3) 0.4144(3) 0.75681(19) 0.0443(10) Uani 1 d . . .
O4 O 0.3042(2) 0.9781(3) 0.77439(17) 0.0406(9) Uani 1 d . . .
O5 O 0.6294(3) 0.8767(3) 0.8882(2) 0.0581(12) Uani 1 d . . .
O6 O 0.6658(3) 0.9084(4) 0.7194(2) 0.0579(11) Uani 1 d . . .
O12 O 0.4615(2) 0.7046(3) 0.84035(16) 0.0334(8) Uani 1 d . . .
O15 O 0.4275(2) 0.7545(3) 0.69725(16) 0.0313(8) Uani 1 d . . .
N2 N 0.4074(4) 0.7756(4) 1.1071(2) 0.0503(13) Uani 1 d . . .
N9 N 0.5092(3) 0.9196(4) 0.8618(2) 0.0407(11) Uani 1 d . . .
N12 N 0.6491(3) 0.5053(3) 0.7980(2) 0.0369(11) Uani 1 d . . .
N18 N 0.2528(4) 0.7718(4) 0.4591(2) 0.0480(12) Uani 1 d . . .
N27 N 0.5465(3) 0.5128(3) 0.6482(2) 0.0356(10) Uani 1 d . . .
N45 N 0.5864(3) 0.8577(4) 0.6998(2) 0.0407(11) Uani 1 d . . .
C1 C 0.3133(4) 0.5021(4) 0.7111(3) 0.0325(12) Uani 1 d . . .
C2 C 0.2028(4) 0.4874(5) 0.7286(3) 0.0457(15) Uani 1 d . . .
C3 C 0.1563(5) 0.4378(5) 0.6810(3) 0.0569(17) Uani 1 d . . .
H3 H 0.0839 0.4287 0.6953 0.068 Uiso 1 calc . . R
C4 C 0.2176(5) 0.4015(5) 0.6117(3) 0.0548(16) Uani 1 d . . .
C5 C 0.3246(4) 0.4132(5) 0.5908(3) 0.0456(14) Uani 1 d . . .
H5 H 0.3651 0.3886 0.5439 0.055 Uiso 1 calc . . R
C6 C 0.3742(4) 0.4621(4) 0.6396(3) 0.0322(12) Uani 1 d . . .
C7 C 0.4897(4) 0.4680(4) 0.6132(3) 0.0363(13) Uani 1 d . . .
H7 H 0.5255 0.4364 0.5669 0.044 Uiso 1 calc . . R
C8 C 0.7256(4) 0.5469(5) 0.6441(3) 0.0457(15) Uani 1 d . . .
H8A H 0.6699 0.6138 0.6701 0.055 Uiso 1 calc . . R
H8B H 0.7767 0.5707 0.6069 0.055 Uiso 1 calc . . R
C9 C 0.8064(4) 0.4623(5) 0.7018(3) 0.0489(16) Uani 1 d . . .
H9A H 0.8703 0.4010 0.6749 0.059 Uiso 1 calc . . R
H9B H 0.8461 0.4993 0.7289 0.059 Uiso 1 calc . . R
C10 C 0.6736(4) 0.4957(4) 0.8699(3) 0.0403(13) Uani 1 d . . .
H10 H 0.7453 0.4350 0.8850 0.048 Uiso 1 calc . . R
C11 C 0.6014(4) 0.5690(4) 0.9271(3) 0.0352(13) Uani 1 d . . .
C12 C 0.6397(4) 0.5416(5) 1.0033(3) 0.0491(15) Uani 1 d . . .
H12 H 0.7098 0.4759 1.0136 0.059 Uiso 1 calc . . R
C13 C 0.5774(4) 0.6080(5) 1.0618(3) 0.0468(15) Uani 1 d . . .
H13 H 0.6053 0.5870 1.1112 0.056 Uiso 1 calc . . R
C14 C 0.4713(4) 0.7082(5) 1.0485(3) 0.0420(14) Uani 1 d . . .
C15 C 0.4340(4) 0.7387(4) 0.9723(3) 0.0362(13) Uani 1 d . . .
H15 H 0.3653 0.8056 0.9620 0.043 Uiso 1 calc . . R
C16 C 0.4977(4) 0.6709(4) 0.9125(3) 0.0330(12) Uani 1 d . . .
C17 C 0.4323(5) 0.7383(5) 1.1874(3) 0.0541(16) Uani 1 d . . .
H17A H 0.4712 0.6557 1.1921 0.065 Uiso 1 calc . . R
H17B H 0.3550 0.7623 1.2176 0.065 Uiso 1 calc . . R
C18 C 0.5145(5) 0.7854(5) 1.2196(3) 0.0684(18) Uani 1 d . . .
H18A H 0.5918 0.7607 1.1905 0.103 Uiso 1 calc . . GR
H18B H 0.5282 0.7582 1.2722 0.103 Uiso 1 calc . . GR
H18C H 0.4755 0.8672 1.2164 0.103 Uiso 1 calc . . GR
C19 C 0.2947(5) 0.8772(5) 1.0937(3) 0.0596(18) Uani 1 d . . .
H19A H 0.3040 0.9147 1.0445 0.072 Uiso 1 calc . . R
H19B H 0.2822 0.9297 1.1331 0.072 Uiso 1 calc . . R
C20 C 0.1828(5) 0.8499(6) 1.0941(4) 0.081(2) Uani 1 d . . .
H20A H 0.1942 0.7987 1.0547 0.122 Uiso 1 calc . . GR
H20B H 0.1113 0.9189 1.0848 0.122 Uiso 1 calc . . GR
H20C H 0.1719 0.8146 1.1432 0.122 Uiso 1 calc . . GR
C21 C 0.2544(4) 1.0614(4) 0.8202(3) 0.0390(13) Uani 1 d . . .
C22 C 0.1361(4) 1.1458(5) 0.8067(3) 0.0478(15) Uani 1 d . . .
C23 C 0.0733(5) 1.2325(5) 0.8548(3) 0.0534(16) Uani 1 d . . .
H23 H -0.0054 1.2858 0.8442 0.064 Uiso 1 calc . . R
C24 C 0.1289(5) 1.2388(5) 0.9187(3) 0.0537(16) Uani 1 d . . .
C25 C 0.2469(5) 1.1639(5) 0.9325(3) 0.0508(15) Uani 1 d . . .
H25 H 0.2846 1.1719 0.9747 0.061 Uiso 1 calc . . R
C26 C 0.3116(4) 1.0752(4) 0.8839(3) 0.0386(13) Uani 1 d . . .
C27 C 0.4382(4) 1.0072(5) 0.8981(3) 0.0432(14) Uani 1 d . . .
H27 H 0.4720 1.0282 0.9368 0.052 Uiso 1 calc . . R
C28 C 0.7113(4) 0.7881(5) 0.8421(3) 0.0564(17) Uani 1 d . . .
H28A H 0.6694 0.7417 0.8297 0.068 Uiso 1 calc . . R
H28B H 0.7811 0.7397 0.8717 0.068 Uiso 1 calc . . R
C29 C 0.7581(5) 0.8306(6) 0.7684(3) 0.0640(19) Uani 1 d . . .
H29A H 0.8096 0.8676 0.7812 0.077 Uiso 1 calc . . R
H29B H 0.8097 0.7652 0.7397 0.077 Uiso 1 calc . . R
C30 C 0.4984(4) 0.8353(4) 0.5857(3) 0.0362(13) Uani 1 d . . .
C31 C 0.5784(4) 0.8665(4) 0.6260(3) 0.0411(13) Uani 1 d . . .
H31 H 0.6288 0.8956 0.5968 0.049 Uiso 1 calc . . R
C32 C 0.4921(4) 0.8593(5) 0.5060(3) 0.0472(15) Uani 1 d . . .
H32 H 0.5445 0.8898 0.4808 0.057 Uiso 1 calc . . R
C33 C 0.4125(4) 0.8398(5) 0.4643(3) 0.0460(15) Uani 1 d . . .
H33 H 0.4106 0.8577 0.4117 0.055 Uiso 1 calc . . R
C34 C 0.3328(4) 0.7925(5) 0.5005(3) 0.0398(14) Uani 1 d . . .
C35 C 0.3415(4) 0.7632(4) 0.5796(3) 0.0349(12) Uani 1 d . . .
H35 H 0.2927 0.7281 0.6039 0.042 Uiso 1 calc . . R
C36 C 0.4213(4) 0.7854(4) 0.6224(3) 0.0311(12) Uani 1 d . . .
C37 C 0.2414(5) 0.8050(5) 0.3772(3) 0.0559(17) Uani 1 d . . .
H37A H 0.2024 0.7627 0.3550 0.067 Uiso 1 calc . . R
H37B H 0.3232 0.7833 0.3528 0.067 Uiso 1 calc . . R
C38 C 0.1686(5) 0.9301(6) 0.3594(4) 0.082(2) Uani 1 d . . .
H38A H 0.1686 0.9459 0.3048 0.123 Uiso 1 calc . . GR
H38B H 0.2052 0.9730 0.3821 0.123 Uiso 1 calc . . GR
H38C H 0.0855 0.9513 0.3798 0.123 Uiso 1 calc . . GR
C39 C 0.1673(5) 0.7229(6) 0.4956(3) 0.070(2) Uani 1 d . . .
H39A H 0.1463 0.6845 0.4575 0.084 Uiso 1 calc . . R
H39B H 0.2087 0.6663 0.5357 0.084 Uiso 1 calc . . R
C40 C 0.0542(6) 0.8081(7) 0.5286(4) 0.109(3) Uani 1 d . . .
H40A H 0.0057 0.8568 0.4882 0.164 Uiso 1 calc . . GR
H40B H 0.0744 0.8530 0.5615 0.164 Uiso 1 calc . . GR
H40C H 0.0083 0.7707 0.5578 0.164 Uiso 1 calc . . GR
O7 O -0.0526(4) 0.8951(5) 0.8385(3) 0.125(2) Uani 1 d . . .
C41 C 0.1093(5) 0.8234(6) 0.7462(4) 0.091(2) Uani 1 d . . .
H41A H 0.0468 0.8249 0.7145 0.137 Uiso 1 calc . . GR
H41B H 0.1754 0.7489 0.7473 0.137 Uiso 1 calc . . GR
H41C H 0.1402 0.8788 0.7257 0.137 Uiso 1 calc . . GR
C42 C 0.0567(5) 0.8504(6) 0.8244(4) 0.074(2) Uani 1 d . . .
C43 C 0.1389(6) 0.8254(8) 0.8871(4) 0.125(3) Uani 1 d . . .
H43A H 0.0914 0.8389 0.9351 0.188 Uiso 1 calc . . GR
H43B H 0.1829 0.8736 0.8803 0.188 Uiso 1 calc . . GR
H43C H 0.1963 0.7470 0.8872 0.188 Uiso 1 calc . . GR

loop_
_atom_site_aniso_label
_atom_site_aniso_U_11
_atom_site_aniso_U_22
_atom_site_aniso_U_33
_atom_site_aniso_U_23
_atom_site_aniso_U_13
_atom_site_aniso_U_12
Br1 0.0661(4) 0.1079(7) 0.0602(4) -0.0174(4) 0.0235(3) -0.0499(4)
Br2 0.1245(6) 0.1597(9) 0.0721(5) -0.0199(5) -0.0089(4) -0.1104(6)
Br3 0.1125(5) 0.0566(5) 0.0689(5) -0.0253(4) 0.0326(4) -0.0136(4)
Br4 0.0646(4) 0.0631(5) 0.0907(5) -0.0139(4) -0.0392(3) 0.0034(4)
Co1 0.0331(3) 0.0289(4) 0.0322(4) -0.0035(3) -0.0020(3) -0.0099(3)
Co2 0.0367(3) 0.0300(5) 0.0343(4) -0.0038(3) -0.0070(3) -0.0107(3)
O1 0.0429(18) 0.042(2) 0.0310(19) -0.0059(17) 0.0037(15) -0.0206(17)
O2 0.0399(18) 0.059(3) 0.039(2) -0.0139(19) 0.0098(16) -0.0224(18)
O3 0.0410(18) 0.034(2) 0.046(2) -0.0126(18) 0.0029(16) -0.0017(17)
O4 0.0409(18) 0.031(2) 0.042(2) -0.0080(17) -0.0146(15) -0.0025(16)
O5 0.045(2) 0.067(3) 0.059(3) -0.014(2) -0.0244(18) -0.013(2)
O6 0.060(2) 0.070(3) 0.063(3) -0.001(2) -0.0133(19) -0.044(2)
O12 0.0373(17) 0.029(2) 0.0271(19) -0.0029(15) -0.0028(14) -0.0061(15)
O15 0.0413(17) 0.029(2) 0.0254(19) 0.0006(15) -0.0066(14) -0.0159(15)
N2 0.063(3) 0.047(3) 0.028(3) -0.008(2) 0.005(2) -0.009(2)
N9 0.039(2) 0.044(3) 0.040(3) -0.004(2) -0.0156(19) -0.015(2)
N12 0.034(2) 0.029(3) 0.038(3) -0.010(2) 0.0005(18) -0.0010(19)
N18 0.060(3) 0.058(4) 0.032(3) -0.003(2) -0.010(2) -0.029(3)
N27 0.032(2) 0.037(3) 0.033(2) -0.005(2) 0.0037(18) -0.010(2)
N45 0.043(2) 0.042(3) 0.045(3) -0.007(2) -0.008(2) -0.024(2)
C1 0.032(2) 0.027(3) 0.034(3) 0.003(2) -0.006(2) -0.007(2)
C2 0.039(3) 0.061(4) 0.039(3) 0.002(3) 0.003(2) -0.024(3)
C3 0.053(3) 0.081(5) 0.054(4) 0.005(3) -0.005(3) -0.045(3)
C4 0.069(4) 0.065(5) 0.049(4) -0.004(3) -0.012(3) -0.043(3)
C5 0.050(3) 0.051(4) 0.040(3) -0.003(3) -0.005(2) -0.025(3)
C6 0.035(3) 0.033(3) 0.032(3) 0.001(2) 0.000(2) -0.019(2)
C7 0.039(3) 0.035(3) 0.027(3) -0.007(2) 0.003(2) -0.008(2)
C8 0.043(3) 0.052(4) 0.047(3) -0.007(3) 0.011(3) -0.026(3)
C9 0.036(3) 0.054(4) 0.055(4) -0.016(3) 0.008(3) -0.016(3)
C10 0.035(3) 0.037(4) 0.041(3) 0.000(3) -0.008(2) -0.007(2)
C11 0.036(3) 0.033(3) 0.030(3) -0.003(2) -0.003(2) -0.008(2)
C12 0.048(3) 0.039(4) 0.046(4) 0.002(3) -0.010(3) -0.003(3)
C13 0.059(3) 0.048(4) 0.031(3) 0.005(3) -0.013(3) -0.020(3)
C14 0.050(3) 0.046(4) 0.030(3) -0.002(3) -0.001(2) -0.020(3)
C15 0.038(3) 0.031(3) 0.032(3) -0.001(2) -0.003(2) -0.007(2)
C16 0.035(3) 0.035(3) 0.030(3) 0.001(2) -0.004(2) -0.016(2)
C17 0.082(4) 0.057(5) 0.027(3) -0.003(3) 0.003(3) -0.032(3)
C18 0.104(5) 0.063(5) 0.049(4) 0.008(3) -0.014(3) -0.045(4)
C19 0.075(4) 0.055(5) 0.042(4) -0.020(3) 0.006(3) -0.018(4)
C20 0.065(4) 0.090(6) 0.085(5) -0.027(4) 0.014(3) -0.028(4)
C21 0.048(3) 0.032(3) 0.036(3) -0.001(3) -0.005(2) -0.015(3)
C22 0.044(3) 0.039(4) 0.055(4) -0.009(3) -0.007(3) -0.009(3)
C23 0.047(3) 0.033(4) 0.068(4) -0.005(3) 0.013(3) -0.007(3)
C24 0.073(4) 0.033(4) 0.048(4) -0.008(3) 0.012(3) -0.015(3)
C25 0.073(4) 0.036(4) 0.038(3) -0.004(3) -0.005(3) -0.016(3)
C26 0.051(3) 0.031(3) 0.033(3) -0.005(2) -0.003(2) -0.016(3)
C27 0.054(3) 0.043(4) 0.038(3) -0.009(3) -0.010(2) -0.022(3)
C28 0.038(3) 0.057(5) 0.065(4) -0.003(3) -0.021(3) -0.007(3)
C29 0.048(3) 0.084(6) 0.069(5) -0.010(4) -0.007(3) -0.035(4)
C30 0.039(3) 0.036(4) 0.031(3) -0.002(2) -0.007(2) -0.012(2)
C31 0.043(3) 0.039(4) 0.044(3) 0.000(3) -0.001(2) -0.020(3)
C32 0.050(3) 0.053(4) 0.037(3) 0.001(3) -0.001(2) -0.020(3)
C33 0.058(3) 0.058(4) 0.022(3) -0.001(3) -0.006(2) -0.023(3)
C34 0.042(3) 0.043(4) 0.033(3) -0.009(3) -0.007(2) -0.014(3)
C35 0.039(3) 0.032(3) 0.034(3) -0.004(2) -0.005(2) -0.014(2)
C36 0.031(2) 0.025(3) 0.029(3) -0.007(2) -0.003(2) -0.003(2)
C37 0.073(4) 0.059(5) 0.038(3) 0.003(3) -0.024(3) -0.027(3)
C38 0.095(5) 0.070(6) 0.083(5) 0.022(4) -0.043(4) -0.033(4)
C39 0.068(4) 0.089(6) 0.056(4) -0.020(4) -0.020(3) -0.029(4)
C40 0.081(5) 0.142(9) 0.090(6) -0.036(6) -0.003(4) -0.025(5)
O7 0.052(3) 0.172(6) 0.152(5) -0.088(5) 0.003(3) -0.032(3)
C41 0.092(5) 0.071(6) 0.088(6) -0.011(4) 0.023(4) -0.014(4)
C42 0.042(3) 0.071(5) 0.110(6) -0.020(4) -0.012(4) -0.020(3)
C43 0.090(5) 0.191(11) 0.108(7) 0.022(6) -0.048(5) -0.069(6)

loop_
_atom_type_symbol
_atom_type_description
_atom_type_scat_dispersion_real
_atom_type_scat_dispersion_imag
_atom_type_scat_source
C C 0.0033 0.0016 'International Tables Vol C Tables 4.2.6.8 and 6.1.1.4'
H H 0.0000 0.0000 'International Tables Vol C Tables 4.2.6.8 and 6.1.1.4'
Br Br -0.2901 2.4595 'International Tables Vol C Tables 4.2.6.8 and 6.1.1.4'
Co Co 0.3494 0.9721 'International Tables Vol C Tables 4.2.6.8 and 6.1.1.4'
N N 0.0061 0.0033 'International Tables Vol C Tables 4.2.6.8 and 6.1.1.4'
O O 0.0106 0.0060 'International Tables Vol C Tables 4.2.6.8 and 6.1.1.4'

loop_
_geom_angle_atom_site_label_1
_geom_angle_atom_site_label_2
_geom_angle_atom_site_label_3
_geom_angle
_geom_angle_site_symmetry_1
_geom_angle_site_symmetry_3
O1 Co1 O12 108.63(12) . .
O1 Co1 O15 109.48(13) . .
O1 Co1 N12 120.92(16) . .
O1 Co1 N27 87.21(14) . .
O12 Co1 N27 163.86(14) . .
O15 Co1 O12 77.70(12) . .
O15 Co1 N12 129.50(15) . .
O15 Co1 N27 94.43(14) . .
N12 Co1 O12 83.42(13) . .
N12 Co1 N27 91.13(14) . .
O4 Co2 O12 119.40(13) . .
O4 Co2 O15 98.70(12) . .
O4 Co2 N9 88.90(14) . .
O4 Co2 N45 112.13(16) . .
O12 Co2 O15 77.59(12) . .
O12 Co2 N9 99.43(15) . .
O12 Co2 N45 126.92(14) . .
N9 Co2 O15 172.36(13) . .
N45 Co2 O15 83.21(14) . .
N45 Co2 N9 93.22(16) . .
C1 O1 Co1 132.2(3) . .
C8 O2 N27 111.3(3) . .
C9 O3 N12 108.7(4) . .
C21 O4 Co2 130.4(3) . .
N9 O5 C28 110.4(3) . .
N45 O6 C29 110.2(4) . .
Co2 O12 Co1 99.41(13) . .
C16 O12 Co1 126.9(3) . .
C16 O12 Co2 127.1(3) . .
Co1 O15 Co2 100.41(13) . .
C36 O15 Co1 130.2(3) . .
C36 O15 Co2 124.3(3) . .
C14 N2 C17 121.9(5) . .
C14 N2 C19 121.2(4) . .
C19 N2 C17 115.7(4) . .
O5 N9 Co2 123.8(3) . .
C27 N9 Co2 125.8(3) . .
C27 N9 O5 110.3(4) . .
O3 N12 Co1 119.9(3) . .
C10 N12 Co1 127.3(3) . .
C10 N12 O3 110.7(4) . .
C34 N18 C37 121.2(5) . .
C34 N18 C39 122.0(4) . .
C37 N18 C39 116.6(4) . .
O2 N27 Co1 123.4(3) . .
C7 N27 Co1 126.8(3) . .
C7 N27 O2 109.6(3) . .
O6 N45 Co2 119.1(3) . .
C31 N45 Co2 125.9(3) . .
C31 N45 O6 109.6(4) . .
O1 C1 C2 120.3(4) . .
O1 C1 C6 124.4(4) . .
C2 C1 C6 115.3(4) . .
C1 C2 Br1 118.5(4) . .
C3 C2 Br1 118.2(4) . .
C3 C2 C1 123.2(4) . .
C2 C3 H3 120.2 . .
C2 C3 C4 119.6(5) . .
C4 C3 H3 120.2 . .
C3 C4 Br2 118.8(4) . .
C5 C4 Br2 120.8(4) . .
C5 C4 C3 120.4(5) . .
C4 C5 H5 119.7 . .
C4 C5 C6 120.5(5) . .
C6 C5 H5 119.7 . .
C1 C6 C7 122.8(4) . .
C5 C6 C1 120.9(4) . .
C5 C6 C7 116.3(4) . .
N27 C7 C6 125.4(4) . .
N27 C7 H7 117.3 . .
C6 C7 H7 117.3 . .
O2 C8 H8A 108.7 . .
O2 C8 H8B 108.7 . .
O2 C8 C9 114.1(5) . .
H8A C8 H8B 107.6 . .
C9 C8 H8A 108.7 . .
C9 C8 H8B 108.7 . .
O3 C9 C8 113.9(4) . .
O3 C9 H9A 108.8 . .
O3 C9 H9B 108.8 . .
C8 C9 H9A 108.8 . .
C8 C9 H9B 108.8 . .
H9A C9 H9B 107.7 . .
N12 C10 H10 117.0 . .
N12 C10 C11 126.0(4) . .
C11 C10 H10 117.0 . .
C10 C11 C12 117.9(4) . .
C16 C11 C10 124.2(4) . .
C16 C11 C12 117.7(4) . .
C11 C12 H12 118.9 . .
C13 C12 C11 122.1(5) . .
C13 C12 H12 118.9 . .
C12 C13 H13 119.6 . .
C12 C13 C14 120.7(5) . .
C14 C13 H13 119.6 . .
N2 C14 C13 121.3(4) . .
N2 C14 C15 120.9(5) . .
C13 C14 C15 117.8(4) . .
C14 C15 H15 119.3 . .
C16 C15 C14 121.4(5) . .
C16 C15 H15 119.3 . .
O12 C16 C11 120.3(4) . .
O12 C16 C15 119.6(4) . .
C15 C16 C11 120.1(4) . .
N2 C17 H17A 109.0 . .
N2 C17 H17B 109.0 . .
N2 C17 C18 112.8(5) . .
H17A C17 H17B 107.8 . .
C18 C17 H17A 109.0 . .
C18 C17 H17B 109.0 . .
C17 C18 H18A 109.5 . .
C17 C18 H18B 109.5 . .
C17 C18 H18C 109.5 . .
H18A C18 H18B 109.5 . .
H18A C18 H18C 109.5 . .
H18B C18 H18C 109.5 . .
N2 C19 H19A 109.1 . .
N2 C19 H19B 109.1 . .
N2 C19 C20 112.4(5) . .
H19A C19 H19B 107.9 . .
C20 C19 H19A 109.1 . .
C20 C19 H19B 109.1 . .
C19 C20 H20A 109.5 . .
C19 C20 H20B 109.5 . .
C19 C20 H20C 109.5 . .
H20A C20 H20B 109.5 . .
H20A C20 H20C 109.5 . .
H20B C20 H20C 109.5 . .
O4 C21 C22 119.5(4) . .
O4 C21 C26 124.6(4) . .
C22 C21 C26 116.0(4) . .
C21 C22 Br4 117.9(4) . .
C23 C22 Br4 118.7(4) . .
C23 C22 C21 123.4(5) . .
C22 C23 H23 120.6 . .
C24 C23 C22 118.8(5) . .
C24 C23 H23 120.6 . .
C23 C24 Br3 118.6(4) . .
C25 C24 Br3 120.5(4) . .
C25 C24 C23 120.8(5) . .
C24 C25 H25 119.6 . .
C24 C25 C26 120.7(5) . .
C26 C25 H25 119.6 . .
C21 C26 C27 122.5(4) . .
C25 C26 C21 120.1(4) . .
C25 C26 C27 117.2(4) . .
N9 C27 C26 125.5(4) . .
N9 C27 H27 117.3 . .
C26 C27 H27 117.3 . .
O5 C28 H28A 108.8 . .
O5 C28 H28B 108.8 . .
O5 C28 C29 113.8(5) . .
H28A C28 H28B 107.7 . .
C29 C28 H28A 108.8 . .
C29 C28 H28B 108.8 . .
O6 C29 C28 115.9(4) . .
O6 C29 H29A 108.3 . .
O6 C29 H29B 108.3 . .
C28 C29 H29A 108.3 . .
C28 C29 H29B 108.3 . .
H29A C29 H29B 107.4 . .
C32 C30 C31 118.9(5) . .
C36 C30 C31 123.3(4) . .
C36 C30 C32 117.7(4) . .
N45 C31 C30 125.6(5) . .
N45 C31 H31 117.2 . .
C30 C31 H31 117.2 . .
C30 C32 H32 118.7 . .
C33 C32 C30 122.6(5) . .
C33 C32 H32 118.7 . .
C32 C33 H33 119.9 . .
C32 C33 C34 120.3(5) . .
C34 C33 H33 119.9 . .
N18 C34 C33 120.8(5) . .
N18 C34 C35 121.2(5) . .
C35 C34 C33 118.0(4) . .
C34 C35 H35 119.2 . .
C36 C35 C34 121.5(5) . .
C36 C35 H35 119.2 . .
O15 C36 C30 120.9(4) . .
O15 C36 C35 119.3(5) . .
C35 C36 C30 119.7(4) . .
N18 C37 H37A 108.7 . .
N18 C37 H37B 108.7 . .
N18 C37 C38 114.2(5) . .
H37A C37 H37B 107.6 . .
C38 C37 H37A 108.7 . .
C38 C37 H37B 108.7 . .
C37 C38 H38A 109.5 . .
C37 C38 H38B 109.5 . .
C37 C38 H38C 109.5 . .
H38A C38 H38B 109.5 . .
H38A C38 H38C 109.5 . .
H38B C38 H38C 109.5 . .
N18 C39 H39A 108.9 . .
N18 C39 H39B 108.9 . .
H39A C39 H39B 107.8 . .
C40 C39 N18 113.2(6) . .
C40 C39 H39A 108.9 . .
C40 C39 H39B 108.9 . .
C39 C40 H40A 109.5 . .
C39 C40 H40B 109.5 . .
C39 C40 H40C 109.5 . .
H40A C40 H40B 109.5 . .
H40A C40 H40C 109.5 . .
H40B C40 H40C 109.5 . .
H41A C41 H41B 109.5 . .
H41A C41 H41C 109.5 . .
H41B C41 H41C 109.5 . .
C42 C41 H41A 109.5 . .
C42 C41 H41B 109.5 . .
C42 C41 H41C 109.5 . .
O7 C42 C41 122.1(6) . .
O7 C42 C43 118.5(6) . .
C43 C42 C41 119.3(5) . .
C42 C43 H43A 109.5 . .
C42 C43 H43B 109.5 . .
C42 C43 H43C 109.5 . .
H43A C43 H43B 109.5 . .
H43A C43 H43C 109.5 . .
H43B C43 H43C 109.5 . .

loop_
_geom_bond_atom_site_label_1
_geom_bond_atom_site_label_2
_geom_bond_distance
_geom_bond_site_symmetry_2
Br1 C2 1.895(5) .
Br2 C4 1.900(5) .
Br3 C24 1.897(5) .
Br4 C22 1.889(5) .
Co1 O1 1.934(3) .
Co1 O12 2.085(3) .
Co1 O15 1.989(3) .
Co1 N12 2.032(4) .
Co1 N27 2.120(4) .
Co2 O4 1.919(3) .
Co2 O12 2.006(3) .
Co2 O15 2.073(3) .
Co2 N9 2.067(4) .
Co2 N45 2.040(4) .
O1 C1 1.303(5) .
O2 N27 1.422(4) .
O2 C8 1.419(5) .
O3 N12 1.441(4) .
O3 C9 1.433(6) .
O4 C21 1.304(5) .
O5 N9 1.412(4) .
O5 C28 1.424(5) .
O6 N45 1.430(5) .
O6 C29 1.433(6) .
O12 C16 1.347(5) .
O15 C36 1.336(5) .
N2 C14 1.369(5) .
N2 C17 1.460(6) .
N2 C19 1.460(6) .
N9 C27 1.285(5) .
N12 C10 1.300(5) .
N18 C34 1.365(6) .
N18 C37 1.462(6) .
N18 C39 1.481(7) .
N27 C7 1.274(5) .
N45 C31 1.295(5) .
C1 C2 1.413(6) .
C1 C6 1.421(6) .
C2 C3 1.369(7) .
C3 H3 0.9300 .
C3 C4 1.378(6) .
C4 C5 1.363(6) .
C5 H5 0.9300 .
C5 C6 1.401(6) .
C6 C7 1.446(6) .
C7 H7 0.9300 .
C8 H8A 0.9700 .
C8 H8B 0.9700 .
C8 C9 1.499(7) .
C9 H9A 0.9700 .
C9 H9B 0.9700 .
C10 H10 0.9300 .
C10 C11 1.413(6) .
C11 C12 1.415(6) .
C11 C16 1.407(6) .
C12 H12 0.9300 .
C12 C13 1.358(6) .
C13 H13 0.9300 .
C13 C14 1.407(6) .
C14 C15 1.414(6) .
C15 H15 0.9300 .
C15 C16 1.387(6) .
C17 H17A 0.9700 .
C17 H17B 0.9700 .
C17 C18 1.513(7) .
C18 H18A 0.9600 .
C18 H18B 0.9600 .
C18 H18C 0.9600 .
C19 H19A 0.9700 .
C19 H19B 0.9700 .
C19 C20 1.514(7) .
C20 H20A 0.9600 .
C20 H20B 0.9600 .
C20 H20C 0.9600 .
C21 C22 1.407(6) .
C21 C26 1.417(6) .
C22 C23 1.377(6) .
C23 H23 0.9300 .
C23 C24 1.373(7) .
C24 C25 1.369(7) .
C25 H25 0.9300 .
C25 C26 1.403(6) .
C26 C27 1.432(6) .
C27 H27 0.9300 .
C28 H28A 0.9700 .
C28 H28B 0.9700 .
C28 C29 1.511(7) .
C29 H29A 0.9700 .
C29 H29B 0.9700 .
C30 C31 1.432(6) .
C30 C32 1.405(6) .
C30 C36 1.408(6) .
C31 H31 0.9300 .
C32 H32 0.9300 .
C32 C33 1.358(6) .
C33 H33 0.9300 .
C33 C34 1.408(7) .
C34 C35 1.405(6) .
C35 H35 0.9300 .
C35 C36 1.390(6) .
C37 H37A 0.9700 .
C37 H37B 0.9700 .
C37 C38 1.503(8) .
C38 H38A 0.9600 .
C38 H38B 0.9600 .
C38 H38C 0.9600 .
C39 H39A 0.9700 .
C39 H39B 0.9700 .
C39 C40 1.459(7) .
C40 H40A 0.9600 .
C40 H40B 0.9600 .
C40 H40C 0.9600 .
O7 C42 1.204(6) .
C41 H41A 0.9600 .
C41 H41B 0.9600 .
C41 H41C 0.9600 .
C41 C42 1.468(8) .
C42 C43 1.460(8) .
C43 H43A 0.9600 .
C43 H43B 0.9600 .
C43 H43C 0.9600 .

loop_
_geom_torsion_atom_site_label_1
_geom_torsion_atom_site_label_2
_geom_torsion_atom_site_label_3
_geom_torsion_atom_site_label_4
_geom_torsion
_geom_torsion_site_symmetry_1
_geom_torsion_site_symmetry_2
_geom_torsion_site_symmetry_3
_geom_torsion_site_symmetry_4
Br1 C2 C3 C4 -179.3(4) . . . .
Br2 C4 C5 C6 179.8(4) . . . .
Br3 C24 C25 C26 177.9(4) . . . .
Br4 C22 C23 C24 -178.8(4) . . . .
Co1 O1 C1 C2 -170.5(4) . . . .
Co1 O1 C1 C6 10.4(7) . . . .
Co1 O12 C16 C11 29.2(6) . . . .
Co1 O12 C16 C15 -152.4(3) . . . .
Co1 O15 C36 C30 -111.7(5) . . . .
Co1 O15 C36 C35 65.4(5) . . . .
Co1 N12 C10 C11 -16.1(8) . . . .
Co1 N27 C7 C6 -4.0(8) . . . .
Co2 O4 C21 C22 -175.6(4) . . . .
Co2 O4 C21 C26 5.1(8) . . . .
Co2 O12 C16 C11 -116.4(4) . . . .
Co2 O12 C16 C15 62.1(5) . . . .
Co2 O15 C36 C30 37.7(5) . . . .
Co2 O15 C36 C35 -145.2(3) . . . .
Co2 N9 C27 C26 -5.2(8) . . . .
Co2 N45 C31 C30 -20.3(7) . . . .
O1 Co1 O12 Co2 -123.72(13) . . . .
O1 Co1 O12 C16 83.5(3) . . . .
O1 Co1 O15 Co2 122.20(12) . . . .
O1 Co1 O15 C36 -83.1(4) . . . .
O1 Co1 N12 O3 83.6(3) . . . .
O1 Co1 N12 C10 -78.0(5) . . . .
O1 Co1 N27 O2 -176.5(3) . . . .
O1 Co1 N27 C7 9.4(4) . . . .
O1 C1 C2 Br1 -0.6(7) . . . .
O1 C1 C2 C3 -178.9(5) . . . .
O1 C1 C6 C5 179.9(5) . . . .
O1 C1 C6 C7 0.5(8) . . . .
O2 N27 C7 C6 -178.7(4) . . . .
O2 C8 C9 O3 -54.1(5) . . . .
O3 N12 C10 C11 -179.2(4) . . . .
O4 Co2 O12 Co1 109.44(13) . . . .
O4 Co2 O12 C16 -97.9(3) . . . .
O4 Co2 O15 Co1 -135.57(14) . . . .
O4 Co2 O15 C36 67.7(3) . . . .
O4 Co2 N9 O5 -169.5(4) . . . .
O4 Co2 N9 C27 13.2(5) . . . .
O4 Co2 N45 O6 89.3(3) . . . .
O4 Co2 N45 C31 -61.9(5) . . . .
O4 C21 C22 Br4 -4.5(7) . . . .
O4 C21 C22 C23 175.6(5) . . . .
O4 C21 C26 C25 -175.9(5) . . . .
O4 C21 C26 C27 9.3(8) . . . .
O5 N9 C27 C26 177.2(5) . . . .
O5 C28 C29 O6 -55.4(6) . . . .
O6 N45 C31 C30 -173.8(4) . . . .
O12 Co1 O1 C1 164.1(4) . . . .
O12 Co1 O15 Co2 16.55(11) . . . .
O12 Co1 O15 C36 171.3(4) . . . .
O12 Co1 N12 O3 -168.6(3) . . . .
O12 Co1 N12 C10 29.8(4) . . . .
O12 Co1 N27 O2 14.2(7) . . . .
O12 Co1 N27 C7 -159.8(4) . . . .
O12 Co2 O4 C21 86.9(4) . . . .
O12 Co2 O15 Co1 -17.23(11) . . . .
O12 Co2 O15 C36 -174.0(3) . . . .
O12 Co2 N9 O5 70.9(4) . . . .
O12 Co2 N9 C27 -106.5(5) . . . .
O12 Co2 N45 O6 -105.2(3) . . . .
O12 Co2 N45 C31 103.6(4) . . . .
O15 Co1 O1 C1 80.9(4) . . . .
O15 Co1 O12 Co2 -17.06(11) . . . .
O15 Co1 O12 C16 -169.8(3) . . . .
O15 Co1 N12 O3 -100.5(3) . . . .
O15 Co1 N12 C10 97.9(5) . . . .
O15 Co1 N27 O2 74.1(3) . . . .
O15 Co1 N27 C7 -99.9(4) . . . .
O15 Co2 O4 C21 167.5(4) . . . .
O15 Co2 O12 Co1 16.36(10) . . . .
O15 Co2 O12 C16 169.0(3) . . . .
O15 Co2 N45 O6 -174.1(3) . . . .
O15 Co2 N45 C31 34.8(4) . . . .
N2 C14 C15 C16 -179.8(5) . . . .
N9 Co2 O4 C21 -13.3(4) . . . .
N9 Co2 O12 Co1 -156.48(13) . . . .
N9 Co2 O12 C16 -3.8(3) . . . .
N9 Co2 N45 O6 -0.9(4) . . . .
N9 Co2 N45 C31 -152.0(4) . . . .
N9 O5 C28 C29 82.1(5) . . . .
N12 Co1 O1 C1 -102.5(4) . . . .
N12 Co1 O12 Co2 115.82(15) . . . .
N12 Co1 O12 C16 -36.9(3) . . . .
N12 Co1 O15 Co2 -54.07(19) . . . .
N12 Co1 O15 C36 100.6(4) . . . .
N12 Co1 N27 O2 -55.7(3) . . . .
N12 Co1 N27 C7 130.3(4) . . . .
N12 O3 C9 C8 -59.8(5) . . . .
N12 C10 C11 C12 176.8(5) . . . .
N12 C10 C11 C16 -6.9(8) . . . .
N18 C34 C35 C36 -179.1(4) . . . .
N27 Co1 O1 C1 -12.8(4) . . . .
N27 Co1 O12 Co2 44.9(5) . . . .
N27 Co1 O12 C16 -107.8(6) . . . .
N27 Co1 O15 Co2 -149.20(13) . . . .
N27 Co1 O15 C36 5.5(4) . . . .
N27 Co1 N12 O3 -3.8(3) . . . .
N27 Co1 N12 C10 -165.4(5) . . . .
N27 O2 C8 C9 82.4(4) . . . .
N45 Co2 O4 C21 -106.4(4) . . . .
N45 Co2 O12 Co1 -55.2(2) . . . .
N45 Co2 O12 C16 97.5(3) . . . .
N45 Co2 O15 Co1 112.99(15) . . . .
N45 Co2 O15 C36 -43.8(3) . . . .
N45 Co2 N9 O5 -57.4(4) . . . .
N45 Co2 N9 C27 125.3(5) . . . .
N45 O6 C29 C28 -57.3(6) . . . .
C1 C2 C3 C4 -1.1(9) . . . .
C1 C6 C7 N27 -3.2(8) . . . .
C2 C1 C6 C5 0.7(7) . . . .
C2 C1 C6 C7 -178.6(5) . . . .
C2 C3 C4 Br2 -178.8(5) . . . .
C2 C3 C4 C5 0.8(9) . . . .
C3 C4 C5 C6 0.2(9) . . . .
C4 C5 C6 C1 -1.0(8) . . . .
C4 C5 C6 C7 178.4(5) . . . .
C5 C6 C7 N27 177.5(5) . . . .
C6 C1 C2 Br1 178.5(4) . . . .
C6 C1 C2 C3 0.3(8) . . . .
C8 O2 N27 Co1 9.2(5) . . . .
C8 O2 N27 C7 -175.9(4) . . . .
C9 O3 N12 Co1 81.2(4) . . . .
C9 O3 N12 C10 -114.4(4) . . . .
C10 C11 C12 C13 178.8(5) . . . .
C10 C11 C16 O12 -0.2(8) . . . .
C10 C11 C16 C15 -178.6(5) . . . .
C11 C12 C13 C14 -0.2(8) . . . .
C12 C11 C16 O12 176.1(4) . . . .
C12 C11 C16 C15 -2.3(7) . . . .
C12 C13 C14 N2 179.7(5) . . . .
C12 C13 C14 C15 -1.7(8) . . . .
C13 C14 C15 C16 1.6(8) . . . .
C14 N2 C17 C18 98.6(6) . . . .
C14 N2 C19 C20 83.0(6) . . . .
C14 C15 C16 O12 -178.0(4) . . . .
C14 C15 C16 C11 0.4(7) . . . .
C16 C11 C12 C13 2.3(8) . . . .
C17 N2 C14 C13 -10.7(8) . . . .
C17 N2 C14 C15 170.7(5) . . . .
C17 N2 C19 C20 -84.8(6) . . . .
C19 N2 C14 C13 -177.7(5) . . . .
C19 N2 C14 C15 3.7(8) . . . .
C19 N2 C17 C18 -93.8(6) . . . .
C21 C22 C23 C24 1.1(9) . . . .
C21 C26 C27 N9 -8.7(9) . . . .
C22 C21 C26 C25 4.8(8) . . . .
C22 C21 C26 C27 -170.0(5) . . . .
C22 C23 C24 Br3 -178.0(4) . . . .
C22 C23 C24 C25 3.2(9) . . . .
C23 C24 C25 C26 -3.3(9) . . . .
C24 C25 C26 C21 -0.8(8) . . . .
C24 C25 C26 C27 174.2(5) . . . .
C25 C26 C27 N9 176.4(5) . . . .
C26 C21 C22 Br4 174.9(4) . . . .
C26 C21 C22 C23 -5.0(8) . . . .
C28 O5 N9 Co2 9.0(6) . . . .
C28 O5 N9 C27 -173.3(5) . . . .
C29 O6 N45 Co2 75.9(4) . . . .
C29 O6 N45 C31 -128.7(4) . . . .
C30 C32 C33 C34 -0.7(8) . . . .
C31 C30 C32 C33 -175.3(5) . . . .
C31 C30 C36 O15 -6.4(7) . . . .
C31 C30 C36 C35 176.5(4) . . . .
C32 C30 C31 N45 174.4(5) . . . .
C32 C30 C36 O15 176.2(4) . . . .
C32 C30 C36 C35 -0.8(7) . . . .
C32 C33 C34 N18 -179.6(5) . . . .
C32 C33 C34 C35 -2.1(7) . . . .
C33 C34 C35 C36 3.4(7) . . . .
C34 N18 C37 C38 -76.7(6) . . . .
C34 N18 C39 C40 83.6(6) . . . .
C34 C35 C36 O15 -179.1(4) . . . .
C34 C35 C36 C30 -2.0(7) . . . .
C36 C30 C31 N45 -3.0(8) . . . .
C36 C30 C32 C33 2.2(7) . . . .
C37 N18 C34 C33 -4.1(7) . . . .
C37 N18 C34 C35 178.4(5) . . . .
C37 N18 C39 C40 -92.1(6) . . . .
C39 N18 C34 C33 -179.6(5) . . . .
C39 N18 C34 C35 3.0(7) . . . .
C39 N18 C37 C38 98.9(6) . . . .
